data_7225965
loop_
_publ_author_name
'Todd, Angela D.K.'
'McClennan, William L.'
'Masuda, Jason Douglas'

_publ_section_title
;
 Organoaluminum(III) complexes of the
 bis-N,N&#x2019;-(2,6-diisopropylphenyl)imidazolin-2-imine ligand
;
_journal_name_full 'RSC Adv.'
_journal_paper_doi 10.1039/C6RA15507C
_journal_year 2016
_chemical_formula_sum 'C56 H79 Al N6'
_chemical_formula_weight 863.23
_space_group_crystal_system monoclinic
_space_group_IT_number 14
_space_group_name_Hall '-P 2yn'
_space_group_name_H-M_alt 'P 1 21/n 1'
_symmetry_space_group_name_Hall '-P 2yn'
_symmetry_space_group_name_H-M 'P 1 21/n 1'
_atom_sites_solution_hydrogens mixed
_audit_creation_method SHELXL-2014/7
_audit_update_record
;
2016-05-11 deposited with the CCDC.
2016-07-18 downloaded from the CCDC.
;
_cell_angle_alpha 90
_cell_angle_beta 90.0500(10)
_cell_angle_gamma 90
_cell_formula_units_Z 4
_cell_length_a 12.9094(10)
_cell_length_b 18.6830(14)
_cell_length_c 21.6167(16)
_cell_measurement_reflns_used 8789
_cell_measurement_temperature 125(2)
_cell_measurement_theta_max 23.22
_cell_measurement_theta_min 2.18
_cell_volume 5213.7(7)
_computing_structure_refinement 'SHELXL-2014/7 (Sheldrick, 2014)'
_diffrn_ambient_temperature 125(2)
_diffrn_measured_fraction_theta_full 1.000
_diffrn_measured_fraction_theta_max 1.000
_diffrn_measurement_device_type 'Siemens/Bruker APEXII'
_diffrn_radiation_type MoK\a
_diffrn_radiation_wavelength 0.71073
_diffrn_reflns_av_R_equivalents 0.0893
_diffrn_reflns_av_unetI/netI 0.0686
_diffrn_reflns_Laue_measured_fraction_full 1.000
_diffrn_reflns_Laue_measured_fraction_max 1.000
_diffrn_reflns_limit_h_max 15
_diffrn_reflns_limit_h_min -15
_diffrn_reflns_limit_k_max 22
_diffrn_reflns_limit_k_min -22
_diffrn_reflns_limit_l_max 25
_diffrn_reflns_limit_l_min -25
_diffrn_reflns_number 50368
_diffrn_reflns_point_group_measured_fraction_full 1.000
_diffrn_reflns_point_group_measured_fraction_max 1.000
_diffrn_reflns_theta_full 25.000
_diffrn_reflns_theta_max 25.000
_diffrn_reflns_theta_min 1.838
_exptl_absorpt_coefficient_mu 0.080
_exptl_absorpt_correction_T_max 0.7457
_exptl_absorpt_correction_T_min 0.6942
_exptl_absorpt_correction_type multi-scan
_exptl_absorpt_process_details '(SADABS, Bruker, 2008)'
_exptl_crystal_colour colourless
_exptl_crystal_density_diffrn 1.100
_exptl_crystal_description plate
_exptl_crystal_F_000 1880
_exptl_crystal_size_max 0.260
_exptl_crystal_size_mid 0.160
_exptl_crystal_size_min 0.080
_refine_diff_density_max 0.223
_refine_diff_density_min -0.249
_refine_diff_density_rms 0.043
_refine_ls_extinction_method none
_refine_ls_goodness_of_fit_ref 1.009
_refine_ls_hydrogen_treatment mixed
_refine_ls_matrix_type full
_refine_ls_number_parameters 590
_refine_ls_number_reflns 9160
_refine_ls_number_restraints 0
_refine_ls_restrained_S_all 1.009
_refine_ls_R_factor_all 0.0945
_refine_ls_R_factor_gt 0.0490
_refine_ls_shift/su_max 0.000
_refine_ls_shift/su_mean 0.000
_refine_ls_structure_factor_coef Fsqd
_refine_ls_weighting_details 'w=1/[\s^2^(Fo^2^)+(0.0423P)^2^+1.8314P] where P=(Fo^2^+2Fc^2^)/3'
_refine_ls_weighting_scheme calc
_refine_ls_wR_factor_gt 0.0998
_refine_ls_wR_factor_ref 0.1207
_reflns_Friedel_coverage 0.000
_reflns_number_gt 5791
_reflns_number_total 9160
_reflns_threshold_expression 'I > 2\s(I)'
_cod_data_source_file c6ra15507c2.cif
_cod_data_source_block BM103_0m
_cod_database_code 7225965
_shelx_shelxl_version_number 2014/7
_shelx_space_group_comment
;
The symmetry employed for this shelxl refinement is uniquely defined
by the following loop, which should always be used as a source of
symmetry information in preference to the above space-group names.
They are only intended as comments.
;
_shelx_estimated_absorpt_t_min 0.980
_shelx_estimated_absorpt_t_max 0.994

loop_
_space_group_symop_operation_xyz
'x, y, z'
'-x+1/2, y+1/2, -z+1/2'
'-x, -y, -z'
'x-1/2, -y-1/2, z-1/2'

loop_
_atom_site_label
_atom_site_type_symbol
_atom_site_fract_x
_atom_site_fract_y
_atom_site_fract_z
_atom_site_U_iso_or_equiv
_atom_site_adp_type
_atom_site_occupancy
_atom_site_site_symmetry_order
_atom_site_calc_flag
_atom_site_refinement_flags_posn
_atom_site_refinement_flags_adp
Al1 Al -0.00900(5) 0.32397(4) 0.14666(3) 0.02460(17) Uani 1 1 d . .
N1 N -0.05694(14) 0.28146(9) 0.21687(8) 0.0250(4) Uani 1 1 d . .
N2 N -0.23764(14) 0.26072(10) 0.24223(8) 0.0269(5) Uani 1 1 d . .
N3 N -0.12101(14) 0.23053(10) 0.31198(8) 0.0260(4) Uani 1 1 d . .
N4 N 0.09546(14) 0.25130(10) 0.12609(9) 0.0235(4) Uani 1 1 d . .
H1 H 0.0970(18) 0.2236(13) 0.1580(11) 0.035(7) Uiso 1 1 d . .
N5 N 0.26998(14) 0.21164(10) 0.11307(8) 0.0243(4) Uani 1 1 d . .
N6 N 0.20702(13) 0.27832(9) 0.03927(8) 0.0233(4) Uani 1 1 d . .
C1 C -0.09990(19) 0.33931(14) 0.07482(11) 0.0395(7) Uani 1 1 d . .
H1A H -0.0604 0.3621 0.0415 0.059 Uiso 1 1 calc R U
H1B H -0.1578 0.3703 0.0867 0.059 Uiso 1 1 calc R U
H1C H -0.1268 0.2932 0.0604 0.059 Uiso 1 1 calc R U
C2 C 0.0735(2) 0.41069(13) 0.16647(12) 0.0418(7) Uani 1 1 d . .
H2A H 0.1188 0.4222 0.1315 0.063 Uiso 1 1 calc R U
H2B H 0.1157 0.4017 0.2034 0.063 Uiso 1 1 calc R U
H2C H 0.0267 0.4510 0.1743 0.063 Uiso 1 1 calc R U
C3 C -0.12894(17) 0.26123(11) 0.25186(10) 0.0240(5) Uani 1 1 d . .
C4 C -0.28904(19) 0.23036(13) 0.29247(11) 0.0309(6) Uani 1 1 d . .
H4 H -0.3617 0.2234 0.2958 0.037 Uiso 1 1 calc R U
C5 C -0.21888(18) 0.21279(12) 0.33483(11) 0.0300(6) Uani 1 1 d . .
H5 H -0.2329 0.1918 0.3740 0.036 Uiso 1 1 calc R U
C6 C 0.18277(17) 0.24787(11) 0.09515(10) 0.0211(5) Uani 1 1 d . .
C7 C 0.34770(18) 0.22012(13) 0.06920(11) 0.0320(6) Uani 1 1 d . .
H7 H 0.4156 0.2006 0.0711 0.038 Uiso 1 1 calc R U
C8 C 0.30931(18) 0.26076(13) 0.02394(11) 0.0310(6) Uani 1 1 d . .
H8 H 0.3451 0.2753 -0.0123 0.037 Uiso 1 1 calc R U
C9 C -0.28859(17) 0.28655(12) 0.18766(10) 0.0268(5) Uani 1 1 d . .
C10 C -0.30494(17) 0.36034(13) 0.18156(11) 0.0293(6) Uani 1 1 d . .
C11 C -0.36045(18) 0.38344(14) 0.12975(11) 0.0353(6) Uani 1 1 d . .
H11 H -0.3744 0.4330 0.1247 0.042 Uiso 1 1 calc R U
C12 C -0.39533(19) 0.33564(15) 0.08573(12) 0.0381(7) Uani 1 1 d . .
H12 H -0.4326 0.3525 0.0507 0.046 Uiso 1 1 calc R U
C13 C -0.37621(19) 0.26359(14) 0.09246(11) 0.0368(6) Uani 1 1 d . .
H13 H -0.4000 0.2312 0.0617 0.044 Uiso 1 1 calc R U
C14 C -0.32265(18) 0.23737(13) 0.14359(11) 0.0313(6) Uani 1 1 d . .
C15 C -0.26550(19) 0.41285(13) 0.22963(12) 0.0362(6) Uani 1 1 d . .
H15 H -0.2049 0.3898 0.2505 0.043 Uiso 1 1 calc R U
C16 C -0.2272(2) 0.48330(14) 0.20226(13) 0.0494(8) Uani 1 1 d . .
H16A H -0.1759 0.4734 0.1700 0.074 Uiso 1 1 calc R U
H16B H -0.1954 0.5123 0.2349 0.074 Uiso 1 1 calc R U
H16C H -0.2858 0.5094 0.1843 0.074 Uiso 1 1 calc R U
C17 C -0.3465(2) 0.42647(16) 0.27909(13) 0.0560(8) Uani 1 1 d . .
H17A H -0.4066 0.4503 0.2605 0.084 Uiso 1 1 calc R U
H17B H -0.3171 0.4571 0.3114 0.084 Uiso 1 1 calc R U
H17C H -0.3682 0.3808 0.2973 0.084 Uiso 1 1 calc R U
C18 C -0.3013(2) 0.15799(13) 0.15007(12) 0.0423(7) Uani 1 1 d . .
H18 H -0.2787 0.1491 0.1937 0.051 Uiso 1 1 calc R U
C19 C -0.2130(3) 0.13572(17) 0.10777(18) 0.0852(12) Uani 1 1 d . .
H19A H -0.2326 0.1446 0.0646 0.128 Uiso 1 1 calc R U
H19B H -0.1986 0.0847 0.1135 0.128 Uiso 1 1 calc R U
H19C H -0.1509 0.1636 0.1179 0.128 Uiso 1 1 calc R U
C20 C -0.3970(3) 0.11248(18) 0.1381(2) 0.0921(13) Uani 1 1 d . .
H20A H -0.4222 0.1213 0.0960 0.138 Uiso 1 1 calc R U
H20B H -0.4511 0.1251 0.1679 0.138 Uiso 1 1 calc R U
H20C H -0.3792 0.0618 0.1427 0.138 Uiso 1 1 calc R U
C21 C -0.03008(17) 0.23285(12) 0.35048(10) 0.0272(5) Uani 1 1 d . .
C22 C 0.02886(17) 0.17036(12) 0.35733(10) 0.0278(6) Uani 1 1 d . .
C23 C 0.11444(19) 0.17329(14) 0.39687(11) 0.0353(6) Uani 1 1 d . .
H23 H 0.1560 0.1318 0.4024 0.042 Uiso 1 1 calc R U
C24 C 0.1395(2) 0.23547(15) 0.42799(11) 0.0398(7) Uani 1 1 d . .
H24 H 0.1983 0.2364 0.4544 0.048 Uiso 1 1 calc R U
C25 C 0.0801(2) 0.29587(14) 0.42107(11) 0.0374(6) Uani 1 1 d . .
H25 H 0.0983 0.3381 0.4430 0.045 Uiso 1 1 calc R U
C26 C -0.00652(19) 0.29642(13) 0.38238(11) 0.0321(6) Uani 1 1 d . .
C27 C -0.00022(19) 0.10279(12) 0.32264(11) 0.0303(6) Uani 1 1 d . .
H27 H -0.0769 0.0968 0.3262 0.036 Uiso 1 1 calc R U
C28 C 0.0256(2) 0.10942(13) 0.25352(11) 0.0361(6) Uani 1 1 d . .
H28A H 0.0005 0.0669 0.2316 0.054 Uiso 1 1 calc R U
H28B H 0.1008 0.1134 0.2483 0.054 Uiso 1 1 calc R U
H28C H -0.0080 0.1522 0.2366 0.054 Uiso 1 1 calc R U
C29 C 0.0505(2) 0.03490(13) 0.34874(12) 0.0398(7) Uani 1 1 d . .
H29A H 0.0222 -0.0072 0.3277 0.060 Uiso 1 1 calc R U
H29B H 0.0363 0.0315 0.3932 0.060 Uiso 1 1 calc R U
H29C H 0.1255 0.0371 0.3421 0.060 Uiso 1 1 calc R U
C30 C -0.0703(2) 0.36386(13) 0.37380(11) 0.0356(6) Uani 1 1 d . .
H30 H -0.1399 0.3494 0.3579 0.043 Uiso 1 1 calc R U
C31 C -0.0197(2) 0.41159(13) 0.32519(11) 0.0406(7) Uani 1 1 d . .
H31A H -0.0107 0.3845 0.2867 0.061 Uiso 1 1 calc R U
H31B H 0.0480 0.4277 0.3402 0.061 Uiso 1 1 calc R U
H31C H -0.0640 0.4532 0.3174 0.061 Uiso 1 1 calc R U
C32 C -0.0867(2) 0.40635(14) 0.43391(12) 0.0495(8) Uani 1 1 d . .
H32A H -0.0200 0.4251 0.4484 0.074 Uiso 1 1 calc R U
H32B H -0.1162 0.3748 0.4655 0.074 Uiso 1 1 calc R U
H32C H -0.1342 0.4462 0.4261 0.074 Uiso 1 1 calc R U
C33 C 0.27940(17) 0.16603(12) 0.16658(10) 0.0268(5) Uani 1 1 d . .
C34 C 0.26819(18) 0.09226(12) 0.15789(11) 0.0310(6) Uani 1 1 d . .
C35 C 0.28854(19) 0.04863(13) 0.20841(12) 0.0374(6) Uani 1 1 d . .
H35 H 0.2836 -0.0018 0.2040 0.045 Uiso 1 1 calc R U
C36 C 0.31600(19) 0.07752(14) 0.26514(12) 0.0371(6) Uani 1 1 d . .
H36 H 0.3307 0.0468 0.2990 0.045 Uiso 1 1 calc R U
C37 C 0.32215(18) 0.15063(13) 0.27263(11) 0.0338(6) Uani 1 1 d . .
H37 H 0.3389 0.1697 0.3121 0.041 Uiso 1 1 calc R U
C38 C 0.30426(17) 0.19727(12) 0.22340(11) 0.0279(6) Uani 1 1 d . .
C39 C 0.2300(2) 0.06077(13) 0.09683(12) 0.0374(6) Uani 1 1 d . .
H39 H 0.2368 0.0990 0.0647 0.045 Uiso 1 1 calc R U
C40 C 0.1154(2) 0.04134(16) 0.10107(13) 0.0544(8) Uani 1 1 d . .
H40A H 0.0915 0.0233 0.0610 0.082 Uiso 1 1 calc R U
H40B H 0.0754 0.0840 0.1123 0.082 Uiso 1 1 calc R U
H40C H 0.1058 0.0043 0.1327 0.082 Uiso 1 1 calc R U
C41 C 0.2941(2) -0.00313(15) 0.07498(13) 0.0566(8) Uani 1 1 d . .
H41A H 0.2713 -0.0174 0.0335 0.085 Uiso 1 1 calc R U
H41B H 0.2847 -0.0432 0.1037 0.085 Uiso 1 1 calc R U
H41C H 0.3675 0.0102 0.0737 0.085 Uiso 1 1 calc R U
C42 C 0.31308(18) 0.27802(12) 0.23140(11) 0.0303(6) Uani 1 1 d . .
H42 H 0.2860 0.3012 0.1929 0.036 Uiso 1 1 calc R U
C43 C 0.2481(2) 0.30434(14) 0.28567(12) 0.0445(7) Uani 1 1 d . .
H43A H 0.2515 0.3567 0.2878 0.067 Uiso 1 1 calc R U
H43B H 0.2750 0.2839 0.3242 0.067 Uiso 1 1 calc R U
H43C H 0.1760 0.2894 0.2799 0.067 Uiso 1 1 calc R U
C44 C 0.4263(2) 0.30027(15) 0.23924(14) 0.0508(8) Uani 1 1 d . .
H44A H 0.4657 0.2861 0.2025 0.076 Uiso 1 1 calc R U
H44B H 0.4554 0.2766 0.2758 0.076 Uiso 1 1 calc R U
H44C H 0.4303 0.3523 0.2445 0.076 Uiso 1 1 calc R U
C45 C 0.13991(16) 0.31473(12) -0.00447(10) 0.0245(5) Uani 1 1 d . .
C46 C 0.06578(17) 0.27413(12) -0.03693(10) 0.0268(5) Uani 1 1 d . .
C47 C 0.01064(19) 0.30930(13) -0.08299(11) 0.0344(6) Uani 1 1 d . .
H47 H -0.0400 0.2837 -0.1060 0.041 Uiso 1 1 calc R U
C48 C 0.0277(2) 0.38081(14) -0.09617(11) 0.0384(6) Uani 1 1 d . .
H48 H -0.0105 0.4035 -0.1282 0.046 Uiso 1 1 calc R U
C49 C 0.09987(19) 0.41930(13) -0.06302(11) 0.0334(6) Uani 1 1 d . .
H49 H 0.1101 0.4685 -0.0721 0.040 Uiso 1 1 calc R U
C50 C 0.15841(17) 0.38716(12) -0.01616(10) 0.0262(5) Uani 1 1 d . .
C51 C 0.04867(19) 0.19521(12) -0.02395(11) 0.0330(6) Uani 1 1 d . .
H51 H 0.0564 0.1878 0.0216 0.040 Uiso 1 1 calc R U
C52 C -0.0595(2) 0.16898(15) -0.04235(14) 0.0565(8) Uani 1 1 d . .
H52A H -0.0658 0.1690 -0.0875 0.085 Uiso 1 1 calc R U
H52B H -0.1119 0.2009 -0.0246 0.085 Uiso 1 1 calc R U
H52C H -0.0700 0.1203 -0.0267 0.085 Uiso 1 1 calc R U
C53 C 0.1300(2) 0.14961(15) -0.05586(14) 0.0543(8) Uani 1 1 d . .
H53A H 0.1243 0.1557 -0.1008 0.081 Uiso 1 1 calc R U
H53B H 0.1191 0.0992 -0.0452 0.081 Uiso 1 1 calc R U
H53C H 0.1991 0.1645 -0.0422 0.081 Uiso 1 1 calc R U
C54 C 0.23972(18) 0.43124(12) 0.01763(11) 0.0303(6) Uani 1 1 d . .
H54 H 0.2588 0.4053 0.0565 0.036 Uiso 1 1 calc R U
C55 C 0.1986(2) 0.50496(13) 0.03542(12) 0.0442(7) Uani 1 1 d . .
H55A H 0.1952 0.5353 -0.0015 0.066 Uiso 1 1 calc R U
H55B H 0.2451 0.5268 0.0659 0.066 Uiso 1 1 calc R U
H55C H 0.1292 0.5001 0.0533 0.066 Uiso 1 1 calc R U
C56 C 0.3384(2) 0.43988(15) -0.02157(13) 0.0467(7) Uani 1 1 d . .
H56A H 0.3207 0.4623 -0.0612 0.070 Uiso 1 1 calc R U
H56B H 0.3691 0.3927 -0.0291 0.070 Uiso 1 1 calc R U
H56C H 0.3881 0.4701 0.0006 0.070 Uiso 1 1 calc R U

loop_
_atom_site_aniso_label
_atom_site_aniso_U_11
_atom_site_aniso_U_22
_atom_site_aniso_U_33
_atom_site_aniso_U_23
_atom_site_aniso_U_13
_atom_site_aniso_U_12
Al1 0.0255(4) 0.0231(4) 0.0252(4) 0.0032(3) 0.0029(3) 0.0017(3)
N1 0.0271(11) 0.0235(11) 0.0244(11) 0.0018(8) 0.0021(9) 0.0012(9)
N2 0.0249(11) 0.0297(11) 0.0260(11) 0.0098(9) 0.0000(9) -0.0009(9)
N3 0.0252(11) 0.0290(11) 0.0239(10) 0.0066(9) -0.0013(8) -0.0041(9)
N4 0.0254(11) 0.0254(11) 0.0198(11) 0.0056(9) -0.0003(9) 0.0032(9)
N5 0.0236(10) 0.0266(11) 0.0227(10) 0.0050(8) -0.0002(8) 0.0055(8)
N6 0.0222(10) 0.0270(11) 0.0208(10) 0.0031(8) 0.0009(8) 0.0036(8)
C1 0.0327(15) 0.0493(17) 0.0367(15) 0.0134(13) 0.0060(12) 0.0112(12)
C2 0.0525(17) 0.0348(16) 0.0382(16) -0.0005(12) 0.0175(13) -0.0068(13)
C3 0.0288(13) 0.0202(12) 0.0229(13) 0.0024(10) -0.0016(11) 0.0015(10)
C4 0.0279(13) 0.0373(15) 0.0277(14) 0.0073(11) 0.0041(11) -0.0026(11)
C5 0.0322(14) 0.0325(14) 0.0253(13) 0.0073(11) 0.0026(11) -0.0036(11)
C6 0.0234(12) 0.0193(12) 0.0207(12) -0.0023(10) -0.0018(10) 0.0020(10)
C7 0.0243(13) 0.0386(15) 0.0331(14) 0.0055(12) 0.0014(11) 0.0076(11)
C8 0.0248(13) 0.0381(15) 0.0301(14) 0.0039(12) 0.0051(11) 0.0034(11)
C9 0.0247(13) 0.0321(14) 0.0237(13) 0.0073(11) -0.0005(10) 0.0008(11)
C10 0.0237(13) 0.0355(15) 0.0287(14) 0.0066(11) 0.0036(11) 0.0022(11)
C11 0.0317(14) 0.0374(15) 0.0367(15) 0.0127(13) 0.0055(12) 0.0085(12)
C12 0.0291(14) 0.0539(19) 0.0312(15) 0.0118(13) -0.0008(12) 0.0011(13)
C13 0.0380(15) 0.0443(17) 0.0280(14) 0.0039(12) -0.0023(12) -0.0051(13)
C14 0.0289(13) 0.0345(15) 0.0305(14) 0.0033(12) 0.0012(11) -0.0024(11)
C15 0.0367(15) 0.0319(15) 0.0399(16) 0.0054(12) -0.0025(12) 0.0051(12)
C16 0.061(2) 0.0349(16) 0.0520(18) 0.0006(14) 0.0078(15) -0.0021(14)
C17 0.073(2) 0.060(2) 0.0353(17) -0.0048(15) 0.0064(15) -0.0068(17)
C18 0.0546(18) 0.0357(16) 0.0365(16) 0.0005(13) -0.0062(14) -0.0048(13)
C19 0.108(3) 0.043(2) 0.105(3) 0.005(2) 0.026(2) 0.026(2)
C20 0.093(3) 0.047(2) 0.136(4) 0.016(2) -0.024(3) -0.027(2)
C21 0.0263(13) 0.0338(14) 0.0215(12) 0.0065(11) 0.0003(10) -0.0065(11)
C22 0.0275(13) 0.0325(14) 0.0233(13) 0.0071(11) -0.0008(10) -0.0035(11)
C23 0.0337(15) 0.0398(16) 0.0324(14) 0.0089(12) -0.0037(12) -0.0015(12)
C24 0.0374(15) 0.0532(18) 0.0287(15) 0.0056(13) -0.0074(12) -0.0101(14)
C25 0.0471(17) 0.0390(16) 0.0261(14) -0.0019(12) -0.0015(12) -0.0131(13)
C26 0.0389(15) 0.0352(15) 0.0221(13) 0.0033(11) 0.0029(11) -0.0086(12)
C27 0.0302(14) 0.0280(14) 0.0327(14) 0.0046(11) -0.0026(11) -0.0014(11)
C28 0.0435(16) 0.0297(14) 0.0351(15) 0.0008(12) -0.0038(12) 0.0011(12)
C29 0.0426(16) 0.0316(15) 0.0453(17) 0.0097(13) -0.0018(13) -0.0005(12)
C30 0.0431(16) 0.0302(15) 0.0336(15) -0.0001(12) 0.0036(12) -0.0052(12)
C31 0.0546(18) 0.0329(15) 0.0343(15) 0.0008(12) 0.0045(13) -0.0011(13)
C32 0.066(2) 0.0419(17) 0.0412(17) -0.0029(14) 0.0185(15) -0.0086(15)
C33 0.0243(13) 0.0320(14) 0.0242(13) 0.0062(11) -0.0009(10) 0.0082(10)
C34 0.0340(14) 0.0272(14) 0.0317(14) 0.0010(11) -0.0013(11) 0.0113(11)
C35 0.0427(16) 0.0282(14) 0.0412(16) 0.0048(12) -0.0013(13) 0.0098(12)
C36 0.0392(16) 0.0366(16) 0.0355(16) 0.0098(12) -0.0052(12) 0.0088(12)
C37 0.0324(14) 0.0401(16) 0.0288(14) 0.0006(12) -0.0086(11) 0.0037(12)
C38 0.0237(13) 0.0323(14) 0.0276(14) 0.0045(11) -0.0040(10) 0.0042(10)
C39 0.0503(17) 0.0290(14) 0.0329(15) -0.0005(12) -0.0050(13) 0.0074(12)
C40 0.061(2) 0.0539(19) 0.0482(18) -0.0143(15) -0.0114(15) -0.0045(15)
C41 0.079(2) 0.0465(18) 0.0440(18) -0.0100(15) 0.0014(16) 0.0209(16)
C42 0.0323(14) 0.0329(14) 0.0256(13) 0.0009(11) -0.0045(11) -0.0013(11)
C43 0.0470(17) 0.0385(16) 0.0479(17) -0.0047(13) 0.0095(14) -0.0009(13)
C44 0.0403(17) 0.0533(19) 0.0588(19) -0.0052(15) 0.0013(14) -0.0090(14)
C45 0.0238(13) 0.0302(14) 0.0194(12) 0.0024(10) 0.0016(10) 0.0050(10)
C46 0.0273(13) 0.0332(14) 0.0198(12) -0.0021(11) -0.0004(10) 0.0013(11)
C47 0.0359(15) 0.0415(16) 0.0258(14) -0.0009(12) -0.0089(11) 0.0012(12)
C48 0.0422(16) 0.0449(17) 0.0282(14) 0.0047(13) -0.0090(12) 0.0089(13)
C49 0.0392(15) 0.0337(15) 0.0272(14) 0.0073(11) -0.0008(12) 0.0026(12)
C50 0.0286(13) 0.0298(14) 0.0202(12) 0.0031(10) 0.0016(10) 0.0013(11)
C51 0.0414(15) 0.0324(15) 0.0251(13) -0.0039(11) -0.0041(11) -0.0026(12)
C52 0.0542(19) 0.0461(18) 0.069(2) -0.0034(16) -0.0149(16) -0.0134(15)
C53 0.070(2) 0.0395(17) 0.0534(19) -0.0057(14) 0.0097(16) 0.0024(15)
C54 0.0374(15) 0.0295(14) 0.0241(13) 0.0062(11) -0.0027(11) -0.0038(11)
C55 0.0604(19) 0.0319(15) 0.0403(16) 0.0040(13) -0.0114(14) -0.0059(13)
C56 0.0416(17) 0.0544(18) 0.0442(17) 0.0075(14) -0.0018(13) -0.0117(14)

loop_
_atom_type_symbol
_atom_type_description
_atom_type_scat_dispersion_real
_atom_type_scat_dispersion_imag
_atom_type_scat_source
C C 0.0033 0.0016 'International Tables Vol C Tables 4.2.6.8 and 6.1.1.4'
H H 0.0000 0.0000 'International Tables Vol C Tables 4.2.6.8 and 6.1.1.4'
N N 0.0061 0.0033 'International Tables Vol C Tables 4.2.6.8 and 6.1.1.4'
Al Al 0.0645 0.0514 'International Tables Vol C Tables 4.2.6.8 and 6.1.1.4'

loop_
_geom_angle_atom_site_label_1
_geom_angle_atom_site_label_2
_geom_angle_atom_site_label_3
_geom_angle
N1 Al1 N4 96.95(9)
N1 Al1 C1 121.23(10)
N4 Al1 C1 109.34(10)
N1 Al1 C2 111.01(10)
N4 Al1 C2 104.16(10)
C1 Al1 C2 111.77(12)
C3 N1 Al1 152.17(17)
C4 N2 C3 111.10(18)
C4 N2 C9 124.03(18)
C3 N2 C9 124.86(18)
C5 N3 C3 110.73(18)
C5 N3 C21 122.70(18)
C3 N3 C21 125.00(18)
C6 N4 Al1 137.63(16)
C6 N4 H1 111.1(16)
Al1 N4 H1 104.4(16)
C6 N5 C7 110.14(18)
C6 N5 C33 126.00(18)
C7 N5 C33 123.66(18)
C6 N6 C8 109.10(17)
C6 N6 C45 129.17(18)
C8 N6 C45 121.20(17)
Al1 C1 H1A 109.5
Al1 C1 H1B 109.5
H1A C1 H1B 109.5
Al1 C1 H1C 109.5
H1A C1 H1C 109.5
H1B C1 H1C 109.5
Al1 C2 H2A 109.5
Al1 C2 H2B 109.5
H2A C2 H2B 109.5
Al1 C2 H2C 109.5
H2A C2 H2C 109.5
H2B C2 H2C 109.5
N1 C3 N2 130.2(2)
N1 C3 N3 128.1(2)
N2 C3 N3 101.63(18)
C5 C4 N2 108.2(2)
C5 C4 H4 125.9
N2 C4 H4 125.9
C4 C5 N3 108.3(2)
C4 C5 H5 125.9
N3 C5 H5 125.9
N4 C6 N5 125.9(2)
N4 C6 N6 128.70(19)
N5 C6 N6 105.42(18)
C8 C7 N5 107.3(2)
C8 C7 H7 126.3
N5 C7 H7 126.3
C7 C8 N6 108.0(2)
C7 C8 H8 126.0
N6 C8 H8 126.0
C14 C9 C10 122.5(2)
C14 C9 N2 119.0(2)
C10 C9 N2 118.5(2)
C11 C10 C9 117.2(2)
C11 C10 C15 121.4(2)
C9 C10 C15 121.4(2)
C12 C11 C10 121.3(2)
C12 C11 H11 119.4
C10 C11 H11 119.4
C13 C12 C11 120.1(2)
C13 C12 H12 119.9
C11 C12 H12 119.9
C12 C13 C14 121.1(2)
C12 C13 H13 119.4
C14 C13 H13 119.4
C13 C14 C9 117.8(2)
C13 C14 C18 120.5(2)
C9 C14 C18 121.6(2)
C10 C15 C17 111.1(2)
C10 C15 C16 113.6(2)
C17 C15 C16 110.6(2)
C10 C15 H15 107.0
C17 C15 H15 107.0
C16 C15 H15 107.0
C15 C16 H16A 109.5
C15 C16 H16B 109.5
H16A C16 H16B 109.5
C15 C16 H16C 109.5
H16A C16 H16C 109.5
H16B C16 H16C 109.5
C15 C17 H17A 109.5
C15 C17 H17B 109.5
H17A C17 H17B 109.5
C15 C17 H17C 109.5
H17A C17 H17C 109.5
H17B C17 H17C 109.5
C14 C18 C19 110.4(2)
C14 C18 C20 112.6(2)
C19 C18 C20 110.7(3)
C14 C18 H18 107.6
C19 C18 H18 107.6
C20 C18 H18 107.6
C18 C19 H19A 109.5
C18 C19 H19B 109.5
H19A C19 H19B 109.5
C18 C19 H19C 109.5
H19A C19 H19C 109.5
H19B C19 H19C 109.5
C18 C20 H20A 109.5
C18 C20 H20B 109.5
H20A C20 H20B 109.5
C18 C20 H20C 109.5
H20A C20 H20C 109.5
H20B C20 H20C 109.5
C22 C21 C26 122.3(2)
C22 C21 N3 118.6(2)
C26 C21 N3 119.0(2)
C23 C22 C21 117.4(2)
C23 C22 C27 122.1(2)
C21 C22 C27 120.5(2)
C24 C23 C22 121.1(2)
C24 C23 H23 119.5
C22 C23 H23 119.5
C25 C24 C23 120.5(2)
C25 C24 H24 119.7
C23 C24 H24 119.7
C24 C25 C26 121.2(2)
C24 C25 H25 119.4
C26 C25 H25 119.4
C25 C26 C21 117.4(2)
C25 C26 C30 120.9(2)
C21 C26 C30 121.7(2)
C22 C27 C29 113.65(19)
C22 C27 C28 111.11(19)
C29 C27 C28 109.3(2)
C22 C27 H27 107.5
C29 C27 H27 107.5
C28 C27 H27 107.5
C27 C28 H28A 109.5
C27 C28 H28B 109.5
H28A C28 H28B 109.5
C27 C28 H28C 109.5
H28A C28 H28C 109.5
H28B C28 H28C 109.5
C27 C29 H29A 109.5
C27 C29 H29B 109.5
H29A C29 H29B 109.5
C27 C29 H29C 109.5
H29A C29 H29C 109.5
H29B C29 H29C 109.5
C26 C30 C31 109.7(2)
C26 C30 C32 113.6(2)
C31 C30 C32 109.9(2)
C26 C30 H30 107.8
C31 C30 H30 107.8
C32 C30 H30 107.8
C30 C31 H31A 109.5
C30 C31 H31B 109.5
H31A C31 H31B 109.5
C30 C31 H31C 109.5
H31A C31 H31C 109.5
H31B C31 H31C 109.5
C30 C32 H32A 109.5
C30 C32 H32B 109.5
H32A C32 H32B 109.5
C30 C32 H32C 109.5
H32A C32 H32C 109.5
H32B C32 H32C 109.5
C38 C33 C34 123.6(2)
C38 C33 N5 118.5(2)
C34 C33 N5 117.8(2)
C35 C34 C33 117.0(2)
C35 C34 C39 121.0(2)
C33 C34 C39 122.0(2)
C36 C35 C34 121.0(2)
C36 C35 H35 119.5
C34 C35 H35 119.5
C37 C36 C35 120.3(2)
C37 C36 H36 119.8
C35 C36 H36 119.8
C36 C37 C38 121.4(2)
C36 C37 H37 119.3
C38 C37 H37 119.3
C37 C38 C33 116.6(2)
C37 C38 C42 121.3(2)
C33 C38 C42 122.1(2)
C40 C39 C34 110.6(2)
C40 C39 C41 111.0(2)
C34 C39 C41 113.2(2)
C40 C39 H39 107.2
C34 C39 H39 107.2
C41 C39 H39 107.2
C39 C40 H40A 109.5
C39 C40 H40B 109.5
H40A C40 H40B 109.5
C39 C40 H40C 109.5
H40A C40 H40C 109.5
H40B C40 H40C 109.5
C39 C41 H41A 109.5
C39 C41 H41B 109.5
H41A C41 H41B 109.5
C39 C41 H41C 109.5
H41A C41 H41C 109.5
H41B C41 H41C 109.5
C38 C42 C43 111.5(2)
C38 C42 C44 110.7(2)
C43 C42 C44 110.7(2)
C38 C42 H42 107.9
C43 C42 H42 107.9
C44 C42 H42 107.9
C42 C43 H43A 109.5
C42 C43 H43B 109.5
H43A C43 H43B 109.5
C42 C43 H43C 109.5
H43A C43 H43C 109.5
H43B C43 H43C 109.5
C42 C44 H44A 109.5
C42 C44 H44B 109.5
H44A C44 H44B 109.5
C42 C44 H44C 109.5
H44A C44 H44C 109.5
H44B C44 H44C 109.5
C50 C45 C46 123.2(2)
C50 C45 N6 118.02(19)
C46 C45 N6 118.5(2)
C47 C46 C45 116.8(2)
C47 C46 C51 121.2(2)
C45 C46 C51 122.0(2)
C48 C47 C46 121.5(2)
C48 C47 H47 119.2
C46 C47 H47 119.2
C49 C48 C47 120.3(2)
C49 C48 H48 119.8
C47 C48 H48 119.8
C48 C49 C50 121.2(2)
C48 C49 H49 119.4
C50 C49 H49 119.4
C45 C50 C49 117.0(2)
C45 C50 C54 123.8(2)
C49 C50 C54 119.2(2)
C46 C51 C53 111.1(2)
C46 C51 C52 113.3(2)
C53 C51 C52 109.5(2)
C46 C51 H51 107.6
C53 C51 H51 107.6
C52 C51 H51 107.6
C51 C52 H52A 109.5
C51 C52 H52B 109.5
H52A C52 H52B 109.5
C51 C52 H52C 109.5
H52A C52 H52C 109.5
H52B C52 H52C 109.5
C51 C53 H53A 109.5
C51 C53 H53B 109.5
H53A C53 H53B 109.5
C51 C53 H53C 109.5
H53A C53 H53C 109.5
H53B C53 H53C 109.5
C50 C54 C55 111.7(2)
C50 C54 C56 111.3(2)
C55 C54 C56 109.4(2)
C50 C54 H54 108.1
C55 C54 H54 108.1
C56 C54 H54 108.1
C54 C55 H55A 109.5
C54 C55 H55B 109.5
H55A C55 H55B 109.5
C54 C55 H55C 109.5
H55A C55 H55C 109.5
H55B C55 H55C 109.5
C54 C56 H56A 109.5
C54 C56 H56B 109.5
H56A C56 H56B 109.5
C54 C56 H56C 109.5
H56A C56 H56C 109.5
H56B C56 H56C 109.5

loop_
_geom_bond_atom_site_label_1
_geom_bond_atom_site_label_2
_geom_bond_distance
Al1 N1 1.8218(19)
Al1 N4 1.9648(19)
Al1 C1 1.967(2)
Al1 C2 1.985(3)
N1 C3 1.257(3)
N2 C4 1.394(3)
N2 C3 1.419(3)
N2 C9 1.434(3)
N3 C5 1.397(3)
N3 C3 1.424(3)
N3 C21 1.439(3)
N4 C6 1.313(3)
N4 H1 0.86(2)
N5 C6 1.369(3)
N5 C7 1.390(3)
N5 C33 1.442(3)
N6 C6 1.372(3)
N6 C8 1.401(3)
N6 C45 1.451(3)
C1 H1A 0.9800
C1 H1B 0.9800
C1 H1C 0.9800
C2 H2A 0.9800
C2 H2B 0.9800
C2 H2C 0.9800
C4 C5 1.329(3)
C4 H4 0.9500
C5 H5 0.9500
C7 C8 1.333(3)
C7 H7 0.9500
C8 H8 0.9500
C9 C14 1.394(3)
C9 C10 1.401(3)
C10 C11 1.397(3)
C10 C15 1.517(3)
C11 C12 1.380(3)
C11 H11 0.9500
C12 C13 1.376(3)
C12 H12 0.9500
C13 C14 1.392(3)
C13 H13 0.9500
C14 C18 1.515(3)
C15 C17 1.518(4)
C15 C16 1.525(3)
C15 H15 1.0000
C16 H16A 0.9800
C16 H16B 0.9800
C16 H16C 0.9800
C17 H17A 0.9800
C17 H17B 0.9800
C17 H17C 0.9800
C18 C19 1.520(4)
C18 C20 1.522(4)
C18 H18 1.0000
C19 H19A 0.9800
C19 H19B 0.9800
C19 H19C 0.9800
C20 H20A 0.9800
C20 H20B 0.9800
C20 H20C 0.9800
C21 C22 1.401(3)
C21 C26 1.406(3)
C22 C23 1.397(3)
C22 C27 1.515(3)
C23 C24 1.381(3)
C23 H23 0.9500
C24 C25 1.373(4)
C24 H24 0.9500
C25 C26 1.396(3)
C25 H25 0.9500
C26 C30 1.516(3)
C27 C29 1.535(3)
C27 C28 1.536(3)
C27 H27 1.0000
C28 H28A 0.9800
C28 H28B 0.9800
C28 H28C 0.9800
C29 H29A 0.9800
C29 H29B 0.9800
C29 H29C 0.9800
C30 C31 1.525(3)
C30 C32 1.537(3)
C30 H30 1.0000
C31 H31A 0.9800
C31 H31B 0.9800
C31 H31C 0.9800
C32 H32A 0.9800
C32 H32B 0.9800
C32 H32C 0.9800
C33 C38 1.397(3)
C33 C34 1.399(3)
C34 C35 1.388(3)
C34 C39 1.526(3)
C35 C36 1.386(3)
C35 H35 0.9500
C36 C37 1.378(3)
C36 H36 0.9500
C37 C38 1.395(3)
C37 H37 0.9500
C38 C42 1.523(3)
C39 C40 1.526(4)
C39 C41 1.528(3)
C39 H39 1.0000
C40 H40A 0.9800
C40 H40B 0.9800
C40 H40C 0.9800
C41 H41A 0.9800
C41 H41B 0.9800
C41 H41C 0.9800
C42 C43 1.524(3)
C42 C44 1.529(3)
C42 H42 1.0000
C43 H43A 0.9800
C43 H43B 0.9800
C43 H43C 0.9800
C44 H44A 0.9800
C44 H44B 0.9800
C44 H44C 0.9800
C45 C50 1.397(3)
C45 C46 1.408(3)
C46 C47 1.389(3)
C46 C51 1.517(3)
C47 C48 1.384(3)
C47 H47 0.9500
C48 C49 1.377(3)
C48 H48 0.9500
C49 C50 1.399(3)
C49 H49 0.9500
C50 C54 1.521(3)
C51 C53 1.518(4)
C51 C52 1.532(3)
C51 H51 1.0000
C52 H52A 0.9800
C52 H52B 0.9800
C52 H52C 0.9800
C53 H53A 0.9800
C53 H53B 0.9800
C53 H53C 0.9800
C54 C55 1.525(3)
C54 C56 1.539(3)
C54 H54 1.0000
C55 H55A 0.9800
C55 H55B 0.9800
C55 H55C 0.9800
C56 H56A 0.9800
C56 H56B 0.9800
C56 H56C 0.9800
